data_7155773
loop_
_publ_author_name
'Jiang, Bo'
'Fan, Wei'
'Chen, KuongYuen'
'Chen, Qi-Peng'
'Li, Guigen'

_publ_section_title
;
 Facile synthesis of benzo[b]thiophenes via metal-free radical-triggered
 intramolecular C-S bond formation
;
_journal_name_full 'Org. Biomol. Chem.'
_journal_paper_doi 10.1039/C7OB01515A
_journal_year 2017
_chemical_formula_sum 'C16 H8 Cl N O2 S'
_chemical_formula_weight 313.74
_chemical_name_systematic
; 
 ? 
;
_space_group_IT_number 14
_symmetry_cell_setting monoclinic
_symmetry_space_group_name_Hall '-P 2yn'
_symmetry_space_group_name_H-M 'P 1 21/n 1'
_atom_sites_solution_hydrogens geom
_atom_sites_solution_primary direct
_atom_sites_solution_secondary difmap
_audit_creation_method SHELXL-97
_audit_update_record
;
2017-06-22 deposited with the CCDC.
2017-07-17 downloaded from the CCDC.
;
_cell_angle_alpha 90.00
_cell_angle_beta 90.9190(10)
_cell_angle_gamma 90.00
_cell_formula_units_Z 4
_cell_length_a 3.8280(2)
_cell_length_b 13.3111(11)
_cell_length_c 25.038(2)
_cell_measurement_reflns_used 749
_cell_measurement_temperature 298(2)
_cell_measurement_theta_max 26.092
_cell_measurement_theta_min 2.234
_cell_volume 1275.64(16)
_computing_cell_refinement 'Bruker SMART'
_computing_data_collection 'Bruker SMART'
_computing_data_reduction 'Bruker SHELXTL'
_computing_molecular_graphics 'Bruker SHELXTL'
_computing_publication_material 'Bruker SHELXTL'
_computing_structure_refinement 'SHELXL-97 (Sheldrick, 1997)'
_computing_structure_solution 'SHELXS-97 (Sheldrick, 1990)'
_diffrn_ambient_temperature 298(2)
_diffrn_measured_fraction_theta_full 0.981
_diffrn_measured_fraction_theta_max 0.981
_diffrn_measurement_device_type 'CCD area detector'
_diffrn_measurement_method 'phi and omega scans'
_diffrn_radiation_monochromator graphite
_diffrn_radiation_source 'fine-focus sealed tube'
_diffrn_radiation_type MoK\a
_diffrn_radiation_wavelength 0.71073
_diffrn_reflns_av_R_equivalents 0.1893
_diffrn_reflns_av_sigmaI/netI 0.1766
_diffrn_reflns_limit_h_max 4
_diffrn_reflns_limit_h_min -4
_diffrn_reflns_limit_k_max 15
_diffrn_reflns_limit_k_min -10
_diffrn_reflns_limit_l_max 29
_diffrn_reflns_limit_l_min -29
_diffrn_reflns_number 6131
_diffrn_reflns_theta_full 25.01
_diffrn_reflns_theta_max 25.01
_diffrn_reflns_theta_min 2.23
_exptl_absorpt_coefficient_mu 0.465
_exptl_absorpt_correction_T_max 0.9771
_exptl_absorpt_correction_T_min 0.8730
_exptl_absorpt_correction_type multi-scan
_exptl_absorpt_process_details sadabs
_exptl_crystal_colour yellow
_exptl_crystal_density_diffrn 1.634
_exptl_crystal_density_method 'not measured'
_exptl_crystal_description block
_exptl_crystal_F_000 640
_exptl_crystal_size_max 0.30
_exptl_crystal_size_mid 0.06
_exptl_crystal_size_min 0.05
_refine_diff_density_max 0.553
_refine_diff_density_min -0.453
_refine_diff_density_rms 0.122
_refine_ls_extinction_method none
_refine_ls_goodness_of_fit_ref 1.106
_refine_ls_hydrogen_treatment mixed
_refine_ls_matrix_type full
_refine_ls_number_parameters 190
_refine_ls_number_reflns 2219
_refine_ls_number_restraints 0
_refine_ls_restrained_S_all 1.106
_refine_ls_R_factor_all 0.1888
_refine_ls_R_factor_gt 0.1126
_refine_ls_shift/su_max 0.000
_refine_ls_shift/su_mean 0.000
_refine_ls_structure_factor_coef Fsqd
_refine_ls_weighting_details 'calc w=1/[\s^2^(Fo^2^)+(0.0805P)^2^+0.0000P] where P=(Fo^2^+2Fc^2^)/3'
_refine_ls_weighting_scheme calc
_refine_ls_wR_factor_gt 0.2226
_refine_ls_wR_factor_ref 0.2492
_reflns_number_gt 1119
_reflns_number_total 2219
_reflns_threshold_expression >2sigma(I)
_cod_data_source_file c7ob01515a2.cif
_cod_data_source_block 161122a
_cod_depositor_comments
;
The following automatic conversions were performed:

'_symmetry_cell_setting' value 'Monoclinic' changed to 'monoclinic'
according to
/home/data/users/saulius/crontab/automatic-downloads/rss-feeds/RSC/lib/dictionaries/cif_core.dic
dictionary named 'cif_core.dic' version 2.4.2 from 2011-04-26.

Automatic conversion script
Id: cif_fix_values 4973 2017-02-22 13:04:09Z antanas 
;
_cod_original_cell_volume 1275.64(17)
_cod_original_sg_symbol_H-M P2(1)/n
_cod_database_code 7155773

loop_
_symmetry_equiv_pos_as_xyz
'x, y, z'
'-x+1/2, y+1/2, -z+1/2'
'-x, -y, -z'
'x-1/2, -y-1/2, z-1/2'

loop_
_atom_site_label
_atom_site_type_symbol
_atom_site_fract_x
_atom_site_fract_y
_atom_site_fract_z
_atom_site_U_iso_or_equiv
_atom_site_adp_type
_atom_site_occupancy
_atom_site_symmetry_multiplicity
_atom_site_calc_flag
_atom_site_refinement_flags
Cl1 Cl 0.7740(7) 0.77643(16) 0.31198(8) 0.0541(7) Uani 1 1 d .
N1 N 0.2690(19) 0.6087(4) 0.0117(3) 0.0434(18) Uani 1 1 d .
H1 H 0.2017 0.5801 -0.0175 0.052 Uiso 1 1 calc R
O1 O 0.7203(18) 0.7548(4) 0.1910(2) 0.0583(19) Uani 1 1 d .
O2 O 0.0988(17) 0.4886(4) 0.0716(2) 0.0567(17) Uani 1 1 d .
S1 S 0.2330(6) 0.50410(14) 0.17633(8) 0.0418(6) Uani 1 1 d .
C1 C 0.407(2) 0.6160(5) 0.1526(3) 0.0349(19) Uani 1 1 d .
C2 C 0.561(2) 0.6778(6) 0.1979(3) 0.0359(19) Uani 1 1 d .
C3 C 0.509(2) 0.6282(6) 0.2487(3) 0.0368(19) Uani 1 1 d .
C4 C 0.340(2) 0.5346(5) 0.2420(3) 0.040(2) Uani 1 1 d .
C5 C 0.272(2) 0.4725(6) 0.2860(3) 0.047(2) Uani 1 1 d .
H5 H 0.1744 0.4092 0.2812 0.056 Uiso 1 1 calc R
C6 C 0.353(2) 0.5069(6) 0.3358(3) 0.052(2) Uani 1 1 d .
H6 H 0.3030 0.4674 0.3653 0.062 Uiso 1 1 calc R
C7 C 0.510(2) 0.6004(6) 0.3434(3) 0.042(2) Uani 1 1 d .
H7 H 0.5610 0.6223 0.3779 0.050 Uiso 1 1 calc R
C8 C 0.590(2) 0.6608(6) 0.3008(3) 0.042(2) Uani 1 1 d .
C9 C 0.238(2) 0.5690(6) 0.0607(3) 0.038(2) Uani 1 1 d .
C10 C 0.401(2) 0.6408(5) 0.1005(3) 0.0326(18) Uani 1 1 d .
C11 C 0.516(2) 0.7239(5) 0.0679(3) 0.038(2) Uani 1 1 d .
C12 C 0.427(2) 0.7035(5) 0.0149(3) 0.036(2) Uani 1 1 d .
C13 C 0.495(2) 0.7674(6) -0.0265(3) 0.046(2) Uani 1 1 d .
H13 H 0.4407 0.7499 -0.0616 0.055 Uiso 1 1 calc R
C14 C 0.646(3) 0.8578(6) -0.0143(4) 0.056(3) Uani 1 1 d .
H14 H 0.6981 0.9025 -0.0416 0.067 Uiso 1 1 calc R
C15 C 0.720(2) 0.8829(6) 0.0370(4) 0.050(2) Uani 1 1 d .
H15 H 0.8119 0.9463 0.0441 0.060 Uiso 1 1 calc R
C16 C 0.666(2) 0.8182(6) 0.0794(3) 0.043(2) Uani 1 1 d .
H16 H 0.7254 0.8365 0.1142 0.052 Uiso 1 1 calc R

loop_
_atom_site_aniso_label
_atom_site_aniso_U_11
_atom_site_aniso_U_22
_atom_site_aniso_U_33
_atom_site_aniso_U_23
_atom_site_aniso_U_13
_atom_site_aniso_U_12
Cl1 0.0677(18) 0.0351(11) 0.0593(14) -0.0076(10) -0.0013(11) -0.0074(11)
N1 0.057(5) 0.035(4) 0.038(4) -0.009(3) 0.003(3) -0.007(4)
O1 0.099(6) 0.026(3) 0.050(4) 0.001(2) -0.003(3) -0.023(3)
O2 0.083(5) 0.033(3) 0.054(3) -0.005(3) -0.007(3) -0.022(3)
S1 0.0488(14) 0.0251(10) 0.0515(12) 0.0003(9) -0.0023(10) -0.0085(10)
C1 0.036(5) 0.026(4) 0.043(5) -0.009(3) 0.000(4) 0.004(4)
C2 0.030(5) 0.026(4) 0.052(5) -0.002(4) 0.001(4) 0.001(4)
C3 0.028(5) 0.033(4) 0.049(5) 0.004(4) 0.003(4) 0.005(4)
C4 0.042(5) 0.025(4) 0.053(5) 0.001(3) 0.006(4) 0.008(4)
C5 0.060(6) 0.034(4) 0.048(5) 0.009(4) 0.006(4) -0.006(4)
C6 0.062(6) 0.050(5) 0.043(5) 0.013(4) 0.010(4) 0.003(5)
C7 0.040(6) 0.050(5) 0.036(4) -0.005(4) -0.001(4) -0.005(4)
C8 0.038(5) 0.033(4) 0.055(5) -0.002(4) 0.002(4) 0.004(4)
C9 0.042(5) 0.028(4) 0.044(5) -0.011(4) 0.000(4) 0.001(4)
C10 0.030(5) 0.025(4) 0.044(5) -0.006(3) 0.001(4) -0.003(3)
C11 0.045(6) 0.020(4) 0.049(5) -0.005(3) 0.004(4) 0.006(4)
C12 0.046(6) 0.017(4) 0.046(5) 0.002(3) 0.010(4) 0.000(3)
C13 0.042(6) 0.047(5) 0.049(5) -0.001(4) 0.000(4) 0.001(4)
C14 0.078(8) 0.036(5) 0.054(6) 0.013(4) 0.002(5) -0.002(5)
C15 0.047(6) 0.041(5) 0.062(6) 0.013(4) 0.000(5) -0.001(4)
C16 0.038(5) 0.032(4) 0.060(5) 0.000(4) -0.005(4) 0.000(4)

loop_
_atom_type_symbol
_atom_type_description
_atom_type_scat_dispersion_real
_atom_type_scat_dispersion_imag
_atom_type_scat_source
C C 0.0033 0.0016 'International Tables Vol C Tables 4.2.6.8 and 6.1.1.4'
H H 0.0000 0.0000 'International Tables Vol C Tables 4.2.6.8 and 6.1.1.4'
N N 0.0061 0.0033 'International Tables Vol C Tables 4.2.6.8 and 6.1.1.4'
O O 0.0106 0.0060 'International Tables Vol C Tables 4.2.6.8 and 6.1.1.4'
S S 0.1246 0.1234 'International Tables Vol C Tables 4.2.6.8 and 6.1.1.4'
Cl Cl 0.1484 0.1585 'International Tables Vol C Tables 4.2.6.8 and 6.1.1.4'

loop_
_geom_angle_atom_site_label_1
_geom_angle_atom_site_label_2
_geom_angle_atom_site_label_3
_geom_angle
C9 N1 C12 110.3(6)
C9 N1 H1 124.8
C12 N1 H1 124.8
C4 S1 C1 92.2(4)
C10 C1 C2 126.4(7)
C10 C1 S1 122.8(6)
C2 C1 S1 110.8(5)
O1 C2 C3 126.1(7)
O1 C2 C1 123.1(7)
C3 C2 C1 110.7(7)
C8 C3 C4 118.4(7)
C8 C3 C2 130.0(7)
C4 C3 C2 111.6(7)
C5 C4 C3 121.1(8)
C5 C4 S1 124.2(6)
C3 C4 S1 114.7(6)
C6 C5 C4 118.6(8)
C6 C5 H5 120.7
C4 C5 H5 120.7
C5 C6 C7 121.1(7)
C5 C6 H6 119.4
C7 C6 H6 119.4
C8 C7 C6 121.2(8)
C8 C7 H7 119.4
C6 C7 H7 119.4
C7 C8 C3 119.4(7)
C7 C8 Cl1 119.7(6)
C3 C8 Cl1 120.8(6)
O2 C9 N1 126.3(7)
O2 C9 C10 125.5(7)
N1 C9 C10 108.2(7)
C1 C10 C11 137.2(7)
C1 C10 C9 119.0(7)
C11 C10 C9 103.7(6)
C12 C11 C16 117.4(7)
C12 C11 C10 108.4(6)
C16 C11 C10 133.9(7)
C13 C12 C11 123.7(7)
C13 C12 N1 127.1(7)
C11 C12 N1 109.2(6)
C14 C13 C12 117.6(8)
C14 C13 H13 121.2
C12 C13 H13 121.2
C15 C14 C13 120.7(8)
C15 C14 H14 119.6
C13 C14 H14 119.6
C14 C15 C16 122.8(8)
C14 C15 H15 118.6
C16 C15 H15 118.6
C15 C16 C11 117.7(8)
C15 C16 H16 121.1
C11 C16 H16 121.1

loop_
_geom_bond_atom_site_label_1
_geom_bond_atom_site_label_2
_geom_bond_distance
Cl1 C8 1.714(8)
N1 C9 1.343(9)
N1 C12 1.401(9)
N1 H1 0.8600
O1 C2 1.206(8)
O2 C9 1.229(9)
S1 C4 1.737(8)
S1 C1 1.740(8)
C1 C10 1.345(10)
C1 C2 1.514(10)
C2 C3 1.448(11)
C3 C8 1.405(11)
C3 C4 1.413(11)
C4 C5 1.405(10)
C5 C6 1.358(12)
C5 H5 0.9300
C6 C7 1.393(11)
C6 H6 0.9300
C7 C8 1.374(11)
C7 H7 0.9300
C9 C10 1.511(10)
C10 C11 1.448(10)
C11 C12 1.393(10)
C11 C16 1.406(10)
C12 C13 1.368(11)
C13 C14 1.367(12)
C13 H13 0.9300
C14 C15 1.354(11)
C14 H14 0.9300
C15 C16 1.384(11)
C15 H15 0.9300
C16 H16 0.9300

loop_
_geom_torsion_atom_site_label_1
_geom_torsion_atom_site_label_2
_geom_torsion_atom_site_label_3
_geom_torsion_atom_site_label_4
_geom_torsion
C4 S1 C1 C10 -179.0(7)
C4 S1 C1 C2 1.3(6)
C10 C1 C2 O1 -5.4(13)
S1 C1 C2 O1 174.2(7)
C10 C1 C2 C3 178.2(8)
S1 C1 C2 C3 -2.1(8)
O1 C2 C3 C8 8.0(14)
C1 C2 C3 C8 -175.8(8)
O1 C2 C3 C4 -174.2(8)
C1 C2 C3 C4 2.0(9)
C8 C3 C4 C5 -3.7(12)
C2 C3 C4 C5 178.2(7)
C8 C3 C4 S1 177.1(6)
C2 C3 C4 S1 -1.0(9)
C1 S1 C4 C5 -179.4(7)
C1 S1 C4 C3 -0.2(7)
C3 C4 C5 C6 4.0(12)
S1 C4 C5 C6 -176.8(7)
C4 C5 C6 C7 -2.0(13)
C5 C6 C7 C8 -0.4(14)
C6 C7 C8 C3 0.8(12)
C6 C7 C8 Cl1 178.5(7)
C4 C3 C8 C7 1.2(12)
C2 C3 C8 C7 178.9(8)
C4 C3 C8 Cl1 -176.5(6)
C2 C3 C8 Cl1 1.2(12)
C12 N1 C9 O2 177.1(8)
C12 N1 C9 C10 -2.4(9)
C2 C1 C10 C11 -0.3(15)
S1 C1 C10 C11 -180.0(7)
C2 C1 C10 C9 179.5(7)
S1 C1 C10 C9 -0.1(10)
O2 C9 C10 C1 1.7(12)
N1 C9 C10 C1 -178.8(7)
O2 C9 C10 C11 -178.4(8)
N1 C9 C10 C11 1.1(8)
C1 C10 C11 C12 -179.6(9)
C9 C10 C11 C12 0.6(8)
C1 C10 C11 C16 -5.3(16)
C9 C10 C11 C16 174.8(9)
C16 C11 C12 C13 4.0(12)
C10 C11 C12 C13 179.3(7)
C16 C11 C12 N1 -177.4(7)
C10 C11 C12 N1 -2.0(9)
C9 N1 C12 C13 -178.6(8)
C9 N1 C12 C11 2.8(9)
C11 C12 C13 C14 -2.9(13)
N1 C12 C13 C14 178.7(8)
C12 C13 C14 C15 -0.8(14)
C13 C14 C15 C16 3.2(15)
C14 C15 C16 C11 -2.0(13)
C12 C11 C16 C15 -1.5(12)
C10 C11 C16 C15 -175.3(8)
